data_7112353
loop_
_publ_author_name
'Nugent, Patrick'
'Rhodus, Vanessah'
'Pham, Tony'
'Tudor, Brant'
'Forrest, Katherine'
'Wojtas, Lukasz'
'Space, Brian'
'Zaworotko, Michael'

_publ_section_title
;
 Enhancement of CO2 selectivity in a pillared pcu MOM platform through
 pillar substitution.
;
_journal_issue 16
_journal_name_full 'Chemical communications (Cambridge, England)'
_journal_page_first 1606
_journal_page_last 1608
_journal_paper_doi 10.1039/c3cc37695h
_journal_volume 49
_journal_year 2013
_chemical_formula_moiety 'C20 H16 Cu F6 N4 Ti'
_chemical_formula_sum 'C20 H16 Cu F6 N4 Ti'
_chemical_formula_weight 537.81
_chemical_name_systematic
;
?
;
_space_group_crystal_system tetragonal
_space_group_IT_number 123
_space_group_name_Hall '-P 4 2'
_space_group_name_H-M_alt 'P 4/m m m'
_symmetry_space_group_name_Hall '-P 4 2'
_symmetry_space_group_name_H-M 'P 4/m m m'
_atom_sites_solution_hydrogens geom
_atom_sites_solution_primary direct
_atom_sites_solution_secondary difmap
_audit_creation_date 2012-10-18
_audit_creation_method
;
Olex2 1.1
(compiled 2011.11.01 svn.r2039, GUI svn.r3906)
;
_cell_angle_alpha 90.00
_cell_angle_beta 90.00
_cell_angle_gamma 90.00
_cell_formula_units_Z 1
_cell_length_a 11.1001(6)
_cell_length_b 11.1001(6)
_cell_length_c 8.4055(7)
_cell_measurement_temperature 228(2)
_cell_volume 1035.66(12)
_computing_cell_refinement 'APEX2 (Bruker, 2010); SAINT (Bruker, 2009)'
_computing_data_collection 'APEX2 (Bruker, 2010)'
_computing_data_reduction 'SAINT (Bruker, 2009);XPREP(Sheldrick,2008)'
_computing_molecular_graphics
;
O. V. Dolomanov, L. J. Bourhis, R. J. Gildea, J. A. K. Howard and H. Puschmann,
OLEX2: a complete structure solution, refinement and analysis program.
J. Appl. Cryst. (2009). 42, 339-341.
;
_computing_publication_material
;
O. V. Dolomanov, L. J. Bourhis, R. J. Gildea, J. A. K. Howard and H. Puschmann,
OLEX2: a complete structure solution, refinement and analysis program.
J. Appl. Cryst. (2009). 42, 339-341.
;
_computing_structure_refinement
;
XL, G.M. Sheldrick, Acta Cryst.
(2008). A64, 112-122
;
_computing_structure_solution 'SHELXS-97 (Sheldrick, 2008)'
_diffrn_ambient_temperature 228(2)
_diffrn_measured_fraction_theta_full 0.978
_diffrn_measured_fraction_theta_max 0.979
_diffrn_measurement_device_type 'BRUKER SMART APEXII CCD'
_diffrn_measurement_method 'omega scans'
_diffrn_radiation_monochromator graphite
_diffrn_radiation_type CuK\a
_diffrn_radiation_wavelength 1.54178
_diffrn_reflns_av_R_equivalents 0.0698
_diffrn_reflns_av_unetI/netI 0.0479
_diffrn_reflns_limit_h_max 13
_diffrn_reflns_limit_h_min -13
_diffrn_reflns_limit_k_max 12
_diffrn_reflns_limit_k_min -9
_diffrn_reflns_limit_l_max 8
_diffrn_reflns_limit_l_min -9
_diffrn_reflns_number 5175
_diffrn_reflns_theta_full 66.33
_diffrn_reflns_theta_max 66.32
_diffrn_reflns_theta_min 5.26
_diffrn_source 'fine-focus sealed tube'
_exptl_absorpt_coefficient_mu 2.593
_exptl_absorpt_correction_T_max 0.9871
_exptl_absorpt_correction_T_min 0.9500
_exptl_absorpt_correction_type multi-scan
_exptl_absorpt_process_details 'SADABS; (Sheldrick, 2003)'
_exptl_crystal_colour purple
_exptl_crystal_density_diffrn 0.862
_exptl_crystal_density_method 'not measured'
_exptl_crystal_description block
_exptl_crystal_F_000 269
_exptl_crystal_size_max 0.02
_exptl_crystal_size_mid 0.02
_exptl_crystal_size_min 0.01
_platon_squeeze_details
;
;
_refine_diff_density_max 0.365
_refine_diff_density_min -0.388
_refine_diff_density_rms 0.062
_refine_ls_extinction_method none
_refine_ls_goodness_of_fit_ref 1.054
_refine_ls_hydrogen_treatment constr
_refine_ls_matrix_type full
_refine_ls_number_parameters 48
_refine_ls_number_reflns 573
_refine_ls_number_restraints 3
_refine_ls_restrained_S_all 1.053
_refine_ls_R_factor_all 0.0385
_refine_ls_R_factor_gt 0.0362
_refine_ls_shift/su_max 0.000
_refine_ls_shift/su_mean 0.000
_refine_ls_structure_factor_coef Fsqd
_refine_ls_weighting_details 'calc w=1/[\s^2^(Fo^2^)+(0.0511P)^2^+0.8374P] where P=(Fo^2^+2Fc^2^)/3'
_refine_ls_weighting_scheme calc
_refine_ls_wR_factor_gt 0.1083
_refine_ls_wR_factor_ref 0.1095
_reflns_number_gt 522
_reflns_number_total 573
_reflns_threshold_expression >2sigma(I)
_cod_duplicate_entry 7108860
_cod_data_source_file c3cc37695h.txt
_cod_data_source_block TIFSIX-1-Cu
_cod_database_code 7112353

loop_
_space_group_symop_id
_space_group_symop_operation_xyz
1 'x, y, z'
2 '-x, -y, z'
3 'x, -y, -z'
4 '-x, y, -z'
5 '-y, -x, -z'
6 'y, x, -z'
7 'y, -x, z'
8 '-y, x, z'
9 '-x, -y, -z'
10 'x, y, -z'
11 '-x, y, z'
12 'x, -y, z'
13 'y, x, z'
14 '-y, -x, z'
15 '-y, x, -z'
16 'y, -x, -z'

loop_
_atom_site_label
_atom_site_type_symbol
_atom_site_fract_x
_atom_site_fract_y
_atom_site_fract_z
_atom_site_U_iso_or_equiv
_atom_site_adp_type
_atom_site_occupancy
_atom_site_symmetry_multiplicity
_atom_site_calc_flag
_atom_site_refinement_flags
_atom_site_disorder_assembly
_atom_site_disorder_group
Cu1 Cu 0.0000 0.0000 0.0000 0.0200(4) Uani 1 16 d S . .
Ti2 Ti 0.0000 0.0000 0.5000 0.0288(4) Uani 1 16 d SD . .
F003 F 0.0000 0.0000 0.2787(4) 0.0352(8) Uani 1 8 d S . .
C1 C 0.0000 0.4328(4) 0.0000 0.0350(10) Uani 1 4 d S . .
N2 N 0.0000 0.1824(3) 0.0000 0.0268(7) Uani 1 4 d S . .
F1 F 0.1183(9) 0.1183(9) 0.5000 0.048(7) Uani 0.375 4 d SPD . .
C2 C 0.0422(6) 0.3676(4) 0.1264(6) 0.0548(19) Uani 0.50 1 d P A -1
H2 H 0.0722 0.4077 0.2165 0.066 Uiso 0.50 1 calc PR A -1
C4 C 0.0410(5) 0.2451(4) 0.1226(6) 0.0499(16) Uani 0.50 1 d P A -1
H4 H 0.0707 0.2029 0.2113 0.060 Uiso 0.50 1 calc PR A -1
F2 F 0.0709(12) 0.1523(12) 0.5000 0.039(6) Uani 0.25 2 d SPD . .
F3 F 0.0000 0.1676(16) 0.5000 0.043(10) Uani 0.125 4 d SPD . .

loop_
_atom_site_aniso_label
_atom_site_aniso_U_11
_atom_site_aniso_U_22
_atom_site_aniso_U_33
_atom_site_aniso_U_23
_atom_site_aniso_U_13
_atom_site_aniso_U_12
Cu1 0.0165(4) 0.0165(4) 0.0269(6) 0.000 0.000 0.000
Ti2 0.0322(6) 0.0322(6) 0.0221(8) 0.000 0.000 0.000
F003 0.0425(13) 0.0425(13) 0.0205(17) 0.000 0.000 0.000
C1 0.048(3) 0.021(2) 0.036(2) 0.000 0.000 0.000
N2 0.0278(17) 0.0195(16) 0.0332(18) 0.000 0.000 0.000
F1 0.048(10) 0.048(10) 0.050(6) 0.000 0.000 -0.009(10)
C2 0.102(6) 0.024(2) 0.038(2) -0.0009(17) -0.028(2) -0.008(2)
C4 0.085(5) 0.024(2) 0.041(3) 0.0064(18) -0.027(2) -0.004(2)
F2 0.040(14) 0.032(7) 0.044(6) 0.000 0.000 -0.009(9)
F3 0.05(3) 0.037(15) 0.041(14) 0.000 0.000 0.000

loop_
_atom_type_symbol
_atom_type_description
_atom_type_scat_dispersion_real
_atom_type_scat_dispersion_imag
_atom_type_scat_source
C C 0.0181 0.0091 'International Tables Vol C Tables 4.2.6.8 and 6.1.1.4'
H H 0.0000 0.0000 'International Tables Vol C Tables 4.2.6.8 and 6.1.1.4'
N N 0.0311 0.0180 'International Tables Vol C Tables 4.2.6.8 and 6.1.1.4'
F F 0.0727 0.0534 'International Tables Vol C Tables 4.2.6.8 and 6.1.1.4'
Ti Ti 0.2191 1.8069 'International Tables Vol C Tables 4.2.6.8 and 6.1.1.4'
Cu Cu -1.9646 0.5888 'International Tables Vol C Tables 4.2.6.8 and 6.1.1.4'

loop_
_geom_angle_atom_site_label_1
_geom_angle_atom_site_label_2
_geom_angle_atom_site_label_3
_geom_angle
_geom_angle_site_symmetry_1
_geom_angle_site_symmetry_3
F003 Cu1 F003 180.0 . 9
N2 Cu1 F003 90.0 9 .
N2 Cu1 F003 90.0 13 9
N2 Cu1 F003 90.0 9 9
N2 Cu1 F003 90.0 5 .
N2 Cu1 F003 90.0 . 9
N2 Cu1 F003 90.0 5 9
N2 Cu1 F003 90.0 13 .
N2 Cu1 F003 90.0 . .
N2 Cu1 N2 90.0 . 5
N2 Cu1 N2 180.0 13 5
N2 Cu1 N2 90.0 13 .
N2 Cu1 N2 90.0 5 9
N2 Cu1 N2 180.0 . 9
N2 Cu1 N2 90.0 13 9
F003 Ti2 F003 180.0 9_556 .
F003 Ti2 F2 90.000(1) . 13
F003 Ti2 F2 90.000(1) 9_556 13
F003 Ti2 F2 90.000(1) 9_556 .
F003 Ti2 F2 90.000(1) . .
F1 Ti2 F003 90.0 3_556 .
F1 Ti2 F003 90.0 11 .
F1 Ti2 F003 90.000(1) 9_556 9_556
F1 Ti2 F003 90.0 11 9_556
F1 Ti2 F003 90.000(1) 9_556 .
F1 Ti2 F003 90.000(1) . 9_556
F1 Ti2 F003 90.0 3_556 9_556
F1 Ti2 F003 90.000(1) . .
F1 Ti2 F1 90.000(1) . 3_556
F1 Ti2 F1 90.000(1) 9_556 3_556
F1 Ti2 F1 180.000(1) 11 3_556
F1 Ti2 F1 180.0(9) . 9_556
F1 Ti2 F1 90.0 . 11
F1 Ti2 F1 90.0 9_556 11
F1 Ti2 F2 70.0(5) 11 .
F1 Ti2 F2 70.0(5) 3_556 13
F1 Ti2 F2 20.0(5) . 13
F1 Ti2 F2 110.0(5) 3_556 .
F1 Ti2 F2 110.0(5) 11 13
F1 Ti2 F2 160.0(5) 9_556 .
F1 Ti2 F2 20.0(5) . .
F1 Ti2 F2 160.0(5) 9_556 13
F1 Ti2 F3 45.000(1) 11 5_556
F1 Ti2 F3 135.000(2) 3_556 5_556
F1 Ti2 F3 45.000(1) . .
F1 Ti2 F3 135.000(1) 9_556 .
F1 Ti2 F3 45.0 3_556 9_556
F1 Ti2 F3 135.000(2) 11 9_556
F1 Ti2 F3 45.000(1) 9_556 9_556
F1 Ti2 F3 135.000(1) . 9_556
F1 Ti2 F3 45.000(1) 9_556 5_556
F1 Ti2 F3 135.000(2) 3_556 .
F1 Ti2 F3 45.000(1) . 13
F1 Ti2 F3 135.000(1) 9_556 13
F1 Ti2 F3 45.000(1) 11 .
F1 Ti2 F3 135.000(1) . 5_556
F1 Ti2 F3 45.000(1) 3_556 13
F1 Ti2 F3 135.000(2) 11 13
F2 Ti2 F2 40.1(10) . 13
F3 Ti2 F003 90.0 . 9_556
F3 Ti2 F003 90.0 13 9_556
F3 Ti2 F003 90.0 9_556 9_556
F3 Ti2 F003 90.0 5_556 9_556
F3 Ti2 F003 90.0 . .
F3 Ti2 F003 90.0 9_556 .
F3 Ti2 F003 90.0 13 .
F3 Ti2 F003 90.0 5_556 .
F3 Ti2 F2 25.0(5) 13 13
F3 Ti2 F2 65.0(5) . 13
F3 Ti2 F2 65.0(5) 13 .
F3 Ti2 F2 115.0(5) 5_556 .
F3 Ti2 F2 115.0(5) 9_556 13
F3 Ti2 F2 155.0(5) 5_556 13
F3 Ti2 F2 155.0(5) 9_556 .
F3 Ti2 F2 25.0(5) . .
F3 Ti2 F3 90.000(2) 13 .
F3 Ti2 F3 90.000(1) 5_556 .
F3 Ti2 F3 180.000(1) 9_556 .
F3 Ti2 F3 180.000(1) 13 5_556
F3 Ti2 F3 90.0 13 9_556
F3 Ti2 F3 90.000(2) 5_556 9_556
Ti2 F003 Cu1 180.0 . .
C2 C1 C1 122.0(3) . 9_565
C2 C1 C1 122.0(2) 4 9_565
C2 C1 C1 122.0(2) 11 9_565
C2 C1 C1 122.0(3) 10 9_565
C2 C1 C2 116.1(5) 4 .
C2 C1 C2 101.9(5) . 10
C2 C1 C2 116.1(5) 10 11
C2 C1 C2 101.9(5) 4 11
C4 N2 Cu1 121.7(2) 11 .
C4 N2 Cu1 121.7(2) . .
C4 N2 Cu1 121.7(2) 4 .
C4 N2 Cu1 121.7(2) 10 .
C4 N2 C4 116.6(5) . 4
C4 N2 C4 102.2(5) 11 4
C4 N2 C4 116.6(5) 11 10
C4 N2 C4 102.2(5) . 10
F2 F1 Ti2 80.6(18) . .
F2 F1 Ti2 80.6(18) 13 .
F2 F1 F2 161(4) 13 .
F2 F1 F3 148(3) . 13
F2 F1 F3 148(3) 13 .
F3 F1 Ti2 67.6(10) . .
F3 F1 Ti2 67.6(10) 13 .
F3 F1 F3 135.2(19) 13 .
C1 C2 H2 119.8 . .
C4 C2 C1 120.5(4) . .
C4 C2 H2 119.8 . .
N2 C4 C2 123.1(4) . .
N2 C4 H4 118.4 . .
C2 C4 H4 118.4 . .
F1 F2 Ti2 79.3(19) . .
F1 F2 F2 144.4(18) . 11
F1 F2 F3 157(2) . .
F2 F2 Ti2 70.0(5) 13 .
F2 F2 Ti2 65.0(5) 11 .
F2 F2 F2 135.000(2) 13 11
F3 F2 Ti2 77.2(13) . .
F3 F2 F2 147.1(13) . 13
F1 F3 Ti2 67.4(10) . .
F1 F3 Ti2 67.4(10) 11 .
F1 F3 F1 134.8(19) . 11
F2 F3 Ti2 77.9(13) . .
F2 F3 Ti2 77.9(13) 11 .
F2 F3 F1 145(2) 11 .
F2 F3 F1 145(2) . 11
F2 F3 F2 156(3) . 11

loop_
_geom_bond_atom_site_label_1
_geom_bond_atom_site_label_2
_geom_bond_distance
_geom_bond_site_symmetry_2
Cu1 F003 2.343(3) 9
Cu1 F003 2.343(3) .
Cu1 N2 2.025(3) 13
Cu1 N2 2.025(3) .
Cu1 N2 2.025(3) 5
Cu1 N2 2.025(3) 9
Ti2 F003 1.860(3) 9_556
Ti2 F003 1.860(3) .
Ti2 F1 1.858(15) 3_556
Ti2 F1 1.858(15) .
Ti2 F1 1.858(15) 9_556
Ti2 F1 1.858(15) 11
Ti2 F2 1.865(10) .
Ti2 F2 1.865(10) 13
Ti2 F3 1.860(18) 9_556
Ti2 F3 1.860(18) 5_556
Ti2 F3 1.860(18) 13
Ti2 F3 1.860(18) .
C1 C1 1.492(8) 9_565
C1 C2 1.368(5) 10
C1 C2 1.368(5) 11
C1 C2 1.368(5) .
C1 C2 1.368(5) 4
N2 C4 1.324(5) 4
N2 C4 1.324(5) 10
N2 C4 1.324(5) .
N2 C4 1.324(5) 11
F1 F2 0.648(16) .
F1 F2 0.648(16) 13
F1 F3 1.423(8) .
F1 F3 1.423(8) 13
C2 H2 0.9400 .
C2 C4 1.360(7) .
C4 H4 0.9400 .
F2 F2 1.57(3) 11
F2 F2 1.28(3) 13
F2 F3 0.805(14) .
F3 F1 1.423(8) 11
F3 F2 0.805(14) 11

loop_
_platon_squeeze_void_nr
_platon_squeeze_void_average_x
_platon_squeeze_void_average_y
_platon_squeeze_void_average_z
_platon_squeeze_void_volume
_platon_squeeze_void_count_electrons
_platon_squeeze_void_content
1 0.459 0.497 -0.059 546 150 ' '
